data_4118610
loop_
_publ_author_name
'Ryan M. Stolley'
'Hung A. Duong'
'David R. Thomas'
'Janis Louie'

_publ_section_title
;
 The Discovery of [Ni(NHC)RCN]2 Species and Their Role as Cycloaddition
 Catalysts for the Formation of Pyridines
;
_journal_name_full 'Journal of the American Chemical Society'
_journal_page_first 15154
_journal_page_last 15162
_journal_paper_doi 10.1021/ja3075924
_journal_volume 134
_journal_year 2012
_chemical_formula_moiety 'C70 H80 F6 N6 Ni2'
_chemical_formula_sum 'C70 H80 F6 N6 Ni2'
_chemical_formula_weight 1236.82
_chemical_name_systematic
; 
 ? 
;
_space_group_IT_number 2
_symmetry_cell_setting triclinic
_symmetry_space_group_name_Hall '-P 1'
_symmetry_space_group_name_H-M 'P -1'
_atom_sites_solution_hydrogens geom
_atom_sites_solution_primary direct
_atom_sites_solution_secondary difmap
_audit_creation_method SHELXL-97
_cell_angle_alpha 103.0033(12)
_cell_angle_beta 93.2032(13)
_cell_angle_gamma 99.1686(11)
_cell_formula_units_Z 2
_cell_length_a 11.2679(2)
_cell_length_b 12.7149(3)
_cell_length_c 23.5803(5)
_cell_measurement_reflns_used 13389
_cell_measurement_temperature 150(1)
_cell_measurement_theta_max 27.485
_cell_measurement_theta_min 1.018
_cell_volume 3234.86(12)
_computing_cell_refinement DENZO-SMN
_computing_data_collection 'Nonius COLLECt'
_computing_data_reduction DENZO-SMN
_computing_molecular_graphics 'WinGX, Ortep3'
_computing_structure_refinement 'SHELXL-97 (Sheldrick, 1997)'
_computing_structure_solution SIR97
_diffrn_ambient_temperature 150(1)
_diffrn_measured_fraction_theta_full 0.989
_diffrn_measured_fraction_theta_max 0.989
_diffrn_measurement_device_type 'Nonius KappaCCD Diffractometer'
_diffrn_measurement_method 'Phi and Omega scan'
_diffrn_radiation_monochromator graphite
_diffrn_radiation_source 'fine-focus sealed tube'
_diffrn_radiation_type MoK\a
_diffrn_radiation_wavelength 0.71073
_diffrn_reflns_av_R_equivalents 0.0420
_diffrn_reflns_av_sigmaI/netI 0.0695
_diffrn_reflns_limit_h_max 14
_diffrn_reflns_limit_h_min -14
_diffrn_reflns_limit_k_max 16
_diffrn_reflns_limit_k_min -16
_diffrn_reflns_limit_l_max 30
_diffrn_reflns_limit_l_min -30
_diffrn_reflns_number 26684
_diffrn_reflns_theta_full 27.51
_diffrn_reflns_theta_max 27.51
_diffrn_reflns_theta_min 2.13
_exptl_absorpt_coefficient_mu 0.644
_exptl_absorpt_correction_T_max 0.9685
_exptl_absorpt_correction_T_min 0.8155
_exptl_absorpt_correction_type multi-scan
_exptl_absorpt_process_details 'DENZO-SMN (Otwinowski & Minor, 1997)'
_exptl_crystal_colour red
_exptl_crystal_density_diffrn 1.270
_exptl_crystal_description plate
_exptl_crystal_F_000 1304
_exptl_crystal_size_max 0.33
_exptl_crystal_size_mid 0.30
_exptl_crystal_size_min 0.05
_refine_diff_density_max 0.557
_refine_diff_density_min -0.571
_refine_diff_density_rms 0.066
_refine_ls_extinction_method none
_refine_ls_goodness_of_fit_ref 1.017
_refine_ls_hydrogen_treatment constr
_refine_ls_matrix_type full
_refine_ls_number_parameters 835
_refine_ls_number_reflns 14731
_refine_ls_number_restraints 6
_refine_ls_restrained_S_all 1.022
_refine_ls_R_factor_all 0.0900
_refine_ls_R_factor_gt 0.0486
_refine_ls_shift/su_max 0.001
_refine_ls_shift/su_mean 0.000
_refine_ls_structure_factor_coef Fsqd
_refine_ls_weighting_details 'calc w=1/[\s^2^(Fo^2^)+(0.0388P)^2^+2.3091P] where P=(Fo^2^+2Fc^2^)/3'
_refine_ls_weighting_scheme calc
_refine_ls_wR_factor_gt 0.0968
_refine_ls_wR_factor_ref 0.1126
_reflns_number_gt 10096
_reflns_number_total 14731
_reflns_threshold_expression >2sigma(I)
_cod_data_source_file ja3075924_si_003.cif
_cod_data_source_block jl043
_cod_database_code 4118610

loop_
_symmetry_equiv_pos_as_xyz
'x, y, z'
'-x, -y, -z'

loop_
_atom_site_label
_atom_site_type_symbol
_atom_site_fract_x
_atom_site_fract_y
_atom_site_fract_z
_atom_site_U_iso_or_equiv
_atom_site_adp_type
_atom_site_occupancy
_atom_site_symmetry_multiplicity
_atom_site_calc_flag
_atom_site_refinement_flags
_atom_site_disorder_assembly
_atom_site_disorder_group
Ni1 Ni -0.01364(3) -0.09748(2) 0.214201(13) 0.02165(8) Uani 1 1 d . . .
Ni2 Ni 0.03131(3) 0.11185(2) 0.278056(13) 0.02145(8) Uani 1 1 d . . .
F1 F -0.4517(3) -0.1234(3) -0.07413(12) 0.0745(11) Uani 0.75 1 d P A 1
F2 F -0.5808(2) -0.1711(5) -0.01910(12) 0.1079(17) Uani 0.75 1 d P A 1
F3 F -0.4692(4) -0.2786(3) -0.05707(18) 0.1182(16) Uani 0.75 1 d P A 1
F4 F 0.4160(3) 0.1466(4) 0.57973(10) 0.0789(11) Uani 0.75 1 d P B 1
F5 F 0.5620(4) 0.1251(4) 0.52548(15) 0.1022(16) Uani 0.75 1 d P B 1
F6 F 0.5016(5) 0.2787(3) 0.54893(17) 0.1148(18) Uani 0.75 1 d P B 1
F1A F -0.5259(10) -0.0790(9) -0.0362(5) 0.085(3) Uiso 0.25 1 d P A 2
F2A F -0.5449(9) -0.2348(8) -0.0281(4) 0.051(2) Uiso 0.25 1 d P A 2
F3A F -0.4273(10) -0.1934(11) -0.0791(5) 0.083(3) Uiso 0.25 1 d P A 2
F4A F 0.4529(10) 0.0859(9) 0.5617(5) 0.078(3) Uiso 0.25 1 d P B 2
F5A F 0.5668(10) 0.1824(8) 0.5286(5) 0.051(3) Uiso 0.25 1 d P B 2
F6A F 0.4504(11) 0.2540(12) 0.5671(6) 0.084(4) Uiso 0.25 1 d P B 2
N1 N 0.00273(17) -0.31515(16) 0.23438(8) 0.0227(4) Uani 1 1 d . . .
N2 N 0.00265(18) -0.31983(16) 0.14336(8) 0.0245(4) Uani 1 1 d . . .
N3 N -0.06882(19) 0.03741(18) 0.20398(9) 0.0299(5) Uani 1 1 d . . .
N4 N 0.0912(2) -0.02218(17) 0.28691(9) 0.0315(5) Uani 1 1 d . . .
N5 N 0.08666(17) 0.35599(16) 0.32163(8) 0.0231(4) Uani 1 1 d . . .
N6 N -0.10229(17) 0.29099(17) 0.30492(9) 0.0251(4) Uani 1 1 d . . .
C1 C 0.1198(2) -0.2539(2) 0.32953(11) 0.0261(5) Uani 1 1 d . . .
C2 C 0.1198(3) -0.2245(2) 0.39036(11) 0.0341(6) Uani 1 1 d . . .
H2 H 0.1945 -0.2062 0.4141 0.041 Uiso 1 1 calc R . .
C3 C 0.0140(3) -0.2217(2) 0.41638(11) 0.0379(7) Uani 1 1 d . . .
H3 H 0.0167 -0.2011 0.4578 0.045 Uiso 1 1 calc R . .
C4 C -0.0965(3) -0.2483(2) 0.38323(12) 0.0368(7) Uani 1 1 d . . .
H4 H -0.1686 -0.2454 0.4021 0.044 Uiso 1 1 calc R . .
C5 C -0.1032(2) -0.2793(2) 0.32236(11) 0.0293(6) Uani 1 1 d . . .
C6 C 0.0062(2) -0.27973(19) 0.29722(10) 0.0235(5) Uani 1 1 d . . .
C7 C 0.2372(2) -0.2598(2) 0.30124(12) 0.0308(6) Uani 1 1 d . . .
H7 H 0.2168 -0.2832 0.2579 0.037 Uiso 1 1 calc R . .
C8 C 0.3026(3) -0.3453(2) 0.31963(15) 0.0472(8) Uani 1 1 d . . .
H8A H 0.3775 -0.3476 0.3006 0.071 Uiso 1 1 calc R . .
H8B H 0.2505 -0.4176 0.3079 0.071 Uiso 1 1 calc R . .
H8C H 0.3217 -0.3255 0.3622 0.071 Uiso 1 1 calc R . .
C9 C 0.3227(3) -0.1495(2) 0.31490(15) 0.0451(8) Uani 1 1 d . . .
H9A H 0.3964 -0.1576 0.2954 0.068 Uiso 1 1 calc R . .
H9B H 0.3434 -0.1243 0.3572 0.068 Uiso 1 1 calc R . .
H9C H 0.2830 -0.0957 0.3008 0.068 Uiso 1 1 calc R . .
C10 C -0.2250(2) -0.3132(3) 0.28556(12) 0.0401(7) Uani 1 1 d . . .
H10 H -0.2120 -0.3586 0.2466 0.048 Uiso 1 1 calc R . .
C11 C -0.3191(3) -0.3822(3) 0.31209(16) 0.0515(9) Uani 1 1 d . . .
H11A H -0.3949 -0.4017 0.2866 0.077 Uiso 1 1 calc R . .
H11B H -0.3326 -0.3403 0.3507 0.077 Uiso 1 1 calc R . .
H11C H -0.2903 -0.4493 0.3160 0.077 Uiso 1 1 calc R . .
C12 C -0.2754(3) -0.2138(3) 0.27490(18) 0.0679(12) Uani 1 1 d . . .
H12A H -0.3530 -0.2386 0.2509 0.102 Uiso 1 1 calc R . .
H12B H -0.2184 -0.1725 0.2545 0.102 Uiso 1 1 calc R . .
H12C H -0.2869 -0.1665 0.3124 0.102 Uiso 1 1 calc R . .
C13 C 0.0155(2) -0.4203(2) 0.20667(11) 0.0286(6) Uani 1 1 d . . .
H13 H 0.0226 -0.4790 0.2247 0.034 Uiso 1 1 calc R . .
C14 C 0.0158(2) -0.4235(2) 0.14954(11) 0.0298(6) Uani 1 1 d . . .
H14 H 0.0236 -0.4846 0.1192 0.036 Uiso 1 1 calc R . .
C15 C -0.0044(2) -0.2488(2) 0.19602(10) 0.0220(5) Uani 1 1 d . . .
C16 C -0.0024(2) -0.2949(2) 0.08646(10) 0.0273(5) Uani 1 1 d . . .
C17 C 0.0938(2) -0.2232(2) 0.07316(11) 0.0305(6) Uani 1 1 d . . .
C18 C 0.0885(3) -0.2063(3) 0.01656(12) 0.0414(7) Uani 1 1 d . . .
H18 H 0.1516 -0.1574 0.0060 0.050 Uiso 1 1 calc R . .
C19 C -0.0072(3) -0.2597(3) -0.02421(12) 0.0476(8) Uani 1 1 d . . .
H19 H -0.0087 -0.2477 -0.0626 0.057 Uiso 1 1 calc R . .
C20 C -0.1004(3) -0.3299(3) -0.01005(11) 0.0412(7) Uani 1 1 d . . .
H20 H -0.1654 -0.3656 -0.0388 0.049 Uiso 1 1 calc R . .
C21 C -0.1015(2) -0.3500(2) 0.04604(11) 0.0327(6) Uani 1 1 d . D .
C22 C 0.2003(2) -0.1676(2) 0.11818(12) 0.0349(6) Uani 1 1 d . . .
H22 H 0.1673 -0.1486 0.1570 0.042 Uiso 1 1 calc R . .
C23 C 0.2880(3) -0.2467(3) 0.12284(14) 0.0451(7) Uani 1 1 d . . .
H23A H 0.3553 -0.2096 0.1523 0.068 Uiso 1 1 calc R . .
H23B H 0.3192 -0.2698 0.0849 0.068 Uiso 1 1 calc R . .
H23C H 0.2455 -0.3111 0.1342 0.068 Uiso 1 1 calc R . .
C24 C 0.2665(3) -0.0617(3) 0.10697(15) 0.0512(8) Uani 1 1 d . . .
H24A H 0.3333 -0.0297 0.1375 0.077 Uiso 1 1 calc R . .
H24B H 0.2105 -0.0100 0.1074 0.077 Uiso 1 1 calc R . .
H24C H 0.2985 -0.0770 0.0687 0.077 Uiso 1 1 calc R . .
C25 C -0.2053(2) -0.4282(2) 0.06043(12) 0.0359(6) Uani 1 1 d . . .
H25 H -0.1929 -0.4281 0.1028 0.043 Uiso 1 1 calc R C 1
C26 C -0.2099(15) -0.5415(14) 0.0253(7) 0.051(3) Uani 0.50 1 d P D 1
H26A H -0.2776 -0.5904 0.0353 0.077 Uiso 0.50 1 calc PR D 1
H26B H -0.1342 -0.5662 0.0336 0.077 Uiso 0.50 1 calc PR D 1
H26C H -0.2210 -0.5426 -0.0164 0.077 Uiso 0.50 1 calc PR D 1
C27 C -0.3296(8) -0.3917(8) 0.0488(3) 0.0430(19) Uani 0.50 1 d P D 1
H27A H -0.3283 -0.3177 0.0728 0.064 Uiso 0.50 1 calc PR D 1
H27B H -0.3949 -0.4429 0.0591 0.064 Uiso 0.50 1 calc PR D 1
H27C H -0.3432 -0.3919 0.0074 0.064 Uiso 0.50 1 calc PR D 1
C26A C -0.3013(11) -0.3691(9) 0.0833(6) 0.116(5) Uani 0.50 1 d P D 2
H26D H -0.3676 -0.4209 0.0922 0.175 Uiso 0.50 1 calc PR D 2
H26E H -0.3313 -0.3337 0.0539 0.175 Uiso 0.50 1 calc PR D 2
H26F H -0.2687 -0.3132 0.1190 0.175 Uiso 0.50 1 calc PR D 2
C27A C -0.2480(18) -0.5314(17) 0.0119(9) 0.113(8) Uani 0.50 1 d P D 2
H27D H -0.3148 -0.5780 0.0241 0.170 Uiso 0.50 1 calc PR D 2
H27E H -0.1811 -0.5717 0.0039 0.170 Uiso 0.50 1 calc PR D 2
H27F H -0.2755 -0.5108 -0.0236 0.170 Uiso 0.50 1 calc PR D 2
C28 C -0.1129(2) -0.0442(2) 0.16594(10) 0.0256(5) Uani 1 1 d . . .
C29 C -0.2036(2) -0.0700(2) 0.11513(10) 0.0264(5) Uani 1 1 d . . .
C30 C -0.3254(2) -0.0878(3) 0.12340(11) 0.0379(7) Uani 1 1 d . . .
H30 H -0.3497 -0.0797 0.1619 0.046 Uiso 1 1 calc R . .
C31 C -0.4118(2) -0.1173(3) 0.07587(12) 0.0437(8) Uani 1 1 d . . .
H31 H -0.4951 -0.1290 0.0817 0.052 Uiso 1 1 calc R . .
C32 C -0.3764(2) -0.1298(2) 0.01971(11) 0.0334(6) Uani 1 1 d . A .
C33 C -0.2557(2) -0.1104(2) 0.01150(11) 0.0372(7) Uani 1 1 d . . .
H33 H -0.2315 -0.1174 -0.0269 0.045 Uiso 1 1 calc R . .
C34 C -0.1693(2) -0.0807(2) 0.05914(11) 0.0338(6) Uani 1 1 d . . .
H34 H -0.0860 -0.0677 0.0532 0.041 Uiso 1 1 calc R . .
C35 C -0.4685(3) -0.1694(3) -0.03111(13) 0.0466(8) Uani 1 1 d . . .
C36 C 0.1317(2) 0.0599(2) 0.32586(11) 0.0274(6) Uani 1 1 d . . .
C37 C 0.2162(2) 0.0856(2) 0.37905(10) 0.0269(5) Uani 1 1 d . . .
C38 C 0.3312(2) 0.1445(2) 0.37946(11) 0.0310(6) Uani 1 1 d . . .
H38 H 0.3551 0.1673 0.3455 0.037 Uiso 1 1 calc R . .
C39 C 0.4110(2) 0.1698(2) 0.42930(12) 0.0362(6) Uani 1 1 d . . .
H39 H 0.4900 0.2093 0.4294 0.043 Uiso 1 1 calc R . .
C40 C 0.3757(3) 0.1376(2) 0.47913(11) 0.0358(6) Uani 1 1 d . B .
C41 C 0.2610(3) 0.0797(2) 0.47925(12) 0.0379(7) Uani 1 1 d . . .
H41 H 0.2370 0.0580 0.5135 0.046 Uiso 1 1 calc R . .
C42 C 0.1813(2) 0.0535(2) 0.42921(11) 0.0330(6) Uani 1 1 d . . .
H42 H 0.1025 0.0136 0.4291 0.040 Uiso 1 1 calc R . .
C43 C 0.4620(3) 0.1691(3) 0.53313(14) 0.0507(9) Uani 1 1 d . . .
C44 C 0.2166(2) 0.3677(2) 0.32922(11) 0.0261(5) Uani 1 1 d . . .
C45 C 0.2795(2) 0.3468(2) 0.27968(12) 0.0332(6) Uani 1 1 d . . .
C46 C 0.4043(3) 0.3585(3) 0.28890(18) 0.0566(10) Uani 1 1 d . . .
H46 H 0.4498 0.3421 0.2563 0.068 Uiso 1 1 calc R . .
C47 C 0.4633(3) 0.3931(3) 0.3441(2) 0.0735(13) Uani 1 1 d . . .
H47 H 0.5488 0.4010 0.3493 0.088 Uiso 1 1 calc R . .
C48 C 0.4002(3) 0.4163(3) 0.39172(18) 0.0610(11) Uani 1 1 d . . .
H48 H 0.4428 0.4414 0.4295 0.073 Uiso 1 1 calc R . .
C49 C 0.2749(3) 0.4041(2) 0.38629(13) 0.0391(7) Uani 1 1 d . F .
C50 C 0.2184(3) 0.3178(2) 0.21768(12) 0.0404(7) Uani 1 1 d . . .
H50 H 0.1303 0.3188 0.2201 0.048 Uiso 1 1 calc R . .
C51 C 0.2677(3) 0.4024(3) 0.18370(14) 0.0577(9) Uani 1 1 d . . .
H51A H 0.2576 0.4756 0.2049 0.087 Uiso 1 1 calc R . .
H51B H 0.2234 0.3843 0.1448 0.087 Uiso 1 1 calc R . .
H51C H 0.3537 0.4014 0.1797 0.087 Uiso 1 1 calc R . .
C52 C 0.2319(4) 0.2033(3) 0.18518(16) 0.0658(11) Uani 1 1 d . . .
H52A H 0.1911 0.1869 0.1456 0.099 Uiso 1 1 calc R . .
H52B H 0.1954 0.1497 0.2060 0.099 Uiso 1 1 calc R . .
H52C H 0.3178 0.1997 0.1830 0.099 Uiso 1 1 calc R . .
C53 C 0.2078(3) 0.4302(3) 0.44049(12) 0.0525(9) Uani 1 1 d D . .
H53 H 0.1224 0.4030 0.4232 0.063 Uiso 1 1 calc R E 1
C54 C 0.2016(8) 0.5476(5) 0.4702(3) 0.067(2) Uani 0.50 1 d PD F 1
H54A H 0.1552 0.5486 0.5042 0.100 Uiso 0.50 1 calc PR F 1
H54B H 0.1620 0.5814 0.4427 0.100 Uiso 0.50 1 calc PR F 1
H54C H 0.2835 0.5887 0.4830 0.100 Uiso 0.50 1 calc PR F 1
C55 C 0.2149(8) 0.3619(6) 0.4865(3) 0.060(2) Uani 0.50 1 d PD F 1
H55A H 0.2189 0.2861 0.4669 0.090 Uiso 0.50 1 calc PR F 1
H55B H 0.1431 0.3631 0.5080 0.090 Uiso 0.50 1 calc PR F 1
H55C H 0.2873 0.3931 0.5138 0.090 Uiso 0.50 1 calc PR F 1
C54A C 0.3124(6) 0.4928(6) 0.4930(3) 0.0566(18) Uani 0.50 1 d PD F 2
H54D H 0.3550 0.5594 0.4837 0.085 Uiso 0.50 1 calc PR F 2
H54E H 0.3699 0.4442 0.4973 0.085 Uiso 0.50 1 calc PR F 2
H54F H 0.2754 0.5127 0.5297 0.085 Uiso 0.50 1 calc PR F 2
C55A C 0.1435(5) 0.3337(5) 0.4529(2) 0.0365(13) Uani 0.50 1 d PD F 2
H55D H 0.1017 0.3536 0.4880 0.055 Uiso 0.50 1 calc PR F 2
H55E H 0.2003 0.2857 0.4595 0.055 Uiso 0.50 1 calc PR F 2
H55F H 0.0843 0.2952 0.4198 0.055 Uiso 0.50 1 calc PR F 2
C56 C 0.0266(2) 0.4446(2) 0.33600(11) 0.0306(6) Uani 1 1 d . . .
H56 H 0.0624 0.5195 0.3503 0.037 Uiso 1 1 calc R . .
C57 C -0.0915(2) 0.4033(2) 0.32564(12) 0.0345(6) Uani 1 1 d . . .
H57 H -0.1558 0.4434 0.3314 0.041 Uiso 1 1 calc R . .
C58 C 0.0083(2) 0.2583(2) 0.30171(10) 0.0215(5) Uani 1 1 d . . .
C59 C -0.2168(2) 0.2179(2) 0.28851(11) 0.0270(5) Uani 1 1 d . . .
C60 C -0.2579(2) 0.1515(2) 0.32598(11) 0.0308(6) Uani 1 1 d . H .
C61 C -0.3703(2) 0.0842(2) 0.30991(12) 0.0364(7) Uani 1 1 d . . .
H61 H -0.4009 0.0378 0.3342 0.044 Uiso 1 1 calc R . .
C62 C -0.4386(2) 0.0838(3) 0.25907(12) 0.0382(7) Uani 1 1 d . . .
H62 H -0.5156 0.0379 0.2491 0.046 Uiso 1 1 calc R . .
C63 C -0.3952(2) 0.1497(2) 0.22290(12) 0.0357(6) Uani 1 1 d . . .
H63 H -0.4423 0.1477 0.1879 0.043 Uiso 1 1 calc R . .
C64 C -0.2835(2) 0.2189(2) 0.23687(11) 0.0301(6) Uani 1 1 d . . .
C65 C -0.1851(3) 0.1565(3) 0.38316(12) 0.0415(7) Uani 1 1 d D . .
H65 H -0.1080 0.2104 0.3885 0.050 Uiso 1 1 calc R G 1
C66 C -0.2617(6) 0.1854(6) 0.4345(2) 0.0430(15) Uani 0.50 1 d PD H 1
H66A H -0.2146 0.1885 0.4712 0.064 Uiso 0.50 1 calc PR H 1
H66B H -0.3345 0.1292 0.4294 0.064 Uiso 0.50 1 calc PR H 1
H66C H -0.2850 0.2569 0.4357 0.064 Uiso 0.50 1 calc PR H 1
C67 C -0.1594(7) 0.0364(7) 0.3826(3) 0.0402(19) Uani 0.50 1 d PD H 1
H67A H -0.1129 0.0380 0.4193 0.060 Uiso 0.50 1 calc PR H 1
H67B H -0.1132 0.0119 0.3497 0.060 Uiso 0.50 1 calc PR H 1
H67C H -0.2362 -0.0143 0.3787 0.060 Uiso 0.50 1 calc PR H 1
C66A C -0.2057(7) 0.2637(7) 0.4313(3) 0.066(2) Uani 0.50 1 d PD H 2
H66D H -0.1961 0.3275 0.4140 0.098 Uiso 0.50 1 calc PR H 2
H66E H -0.1461 0.2776 0.4652 0.098 Uiso 0.50 1 calc PR H 2
H66F H -0.2872 0.2509 0.4437 0.098 Uiso 0.50 1 calc PR H 2
C67A C -0.1966(10) 0.0617(8) 0.4062(4) 0.079(3) Uani 0.50 1 d PD H 2
H67D H -0.1443 0.0776 0.4428 0.119 Uiso 0.50 1 calc PR H 2
H67E H -0.1726 0.0014 0.3779 0.119 Uiso 0.50 1 calc PR H 2
H67F H -0.2807 0.0406 0.4136 0.119 Uiso 0.50 1 calc PR H 2
C68 C -0.2357(2) 0.2898(2) 0.19574(12) 0.0347(6) Uani 1 1 d . . .
H68 H -0.1590 0.3386 0.2152 0.042 Uiso 1 1 calc R . .
C69 C -0.3245(3) 0.3621(2) 0.18288(13) 0.0412(7) Uani 1 1 d . . .
H69A H -0.2906 0.4067 0.1568 0.062 Uiso 1 1 calc R . .
H69B H -0.3393 0.4103 0.2195 0.062 Uiso 1 1 calc R . .
H69C H -0.4008 0.3159 0.1641 0.062 Uiso 1 1 calc R . .
C70 C -0.2073(3) 0.2178(3) 0.13832(14) 0.0582(10) Uani 1 1 d . . .
H70A H -0.1762 0.2646 0.1127 0.087 Uiso 1 1 calc R . .
H70B H -0.2811 0.1681 0.1189 0.087 Uiso 1 1 calc R . .
H70C H -0.1465 0.1749 0.1467 0.087 Uiso 1 1 calc R . .

loop_
_atom_site_aniso_label
_atom_site_aniso_U_11
_atom_site_aniso_U_22
_atom_site_aniso_U_33
_atom_site_aniso_U_23
_atom_site_aniso_U_13
_atom_site_aniso_U_12
Ni1 0.02491(17) 0.01982(17) 0.01856(16) 0.00323(13) -0.00359(13) 0.00291(13)
Ni2 0.02267(16) 0.01974(17) 0.02058(16) 0.00333(13) -0.00360(13) 0.00375(13)
F1 0.0657(18) 0.105(3) 0.0439(15) 0.0517(18) -0.0388(14) -0.0441(18)
F2 0.0171(14) 0.252(5) 0.0377(16) 0.015(2) -0.0116(11) 0.006(2)
F3 0.158(4) 0.060(2) 0.103(3) -0.019(2) -0.104(3) 0.015(2)
F4 0.0534(17) 0.151(3) 0.0200(12) 0.0248(17) -0.0166(12) -0.020(2)
F5 0.083(2) 0.156(4) 0.060(2) -0.013(3) -0.0435(18) 0.073(3)
F6 0.159(4) 0.073(3) 0.078(2) 0.029(2) -0.089(3) -0.061(3)
N1 0.0243(10) 0.0223(11) 0.0212(10) 0.0055(8) -0.0008(8) 0.0036(8)
N2 0.0308(11) 0.0207(11) 0.0191(10) 0.0023(8) -0.0005(9) 0.0006(9)
N3 0.0329(12) 0.0280(12) 0.0289(11) 0.0080(10) -0.0072(10) 0.0073(10)
N4 0.0402(13) 0.0235(12) 0.0292(12) 0.0046(10) -0.0117(10) 0.0084(10)
N5 0.0232(10) 0.0203(11) 0.0246(10) 0.0027(8) 0.0007(8) 0.0045(8)
N6 0.0219(10) 0.0283(12) 0.0265(11) 0.0067(9) 0.0018(9) 0.0084(9)
C1 0.0301(13) 0.0217(13) 0.0266(13) 0.0086(10) -0.0010(11) 0.0021(10)
C2 0.0404(16) 0.0333(16) 0.0276(14) 0.0112(12) -0.0074(12) 0.0013(12)
C3 0.0517(18) 0.0379(17) 0.0218(13) 0.0082(12) 0.0010(13) 0.0008(14)
C4 0.0396(16) 0.0401(17) 0.0297(14) 0.0088(13) 0.0116(13) 0.0004(13)
C5 0.0294(14) 0.0283(14) 0.0287(13) 0.0070(11) 0.0029(11) 0.0001(11)
C6 0.0301(13) 0.0203(13) 0.0203(12) 0.0070(10) -0.0017(10) 0.0028(10)
C7 0.0270(13) 0.0296(15) 0.0340(14) 0.0055(12) -0.0049(11) 0.0056(11)
C8 0.0413(17) 0.0332(17) 0.070(2) 0.0162(16) 0.0023(16) 0.0113(14)
C9 0.0316(15) 0.0344(17) 0.072(2) 0.0165(16) 0.0094(15) 0.0068(13)
C10 0.0261(14) 0.0525(19) 0.0340(15) -0.0007(14) 0.0041(12) -0.0003(13)
C11 0.0317(16) 0.0361(18) 0.086(3) 0.0160(17) 0.0035(16) 0.0019(13)
C12 0.0385(18) 0.089(3) 0.089(3) 0.059(2) -0.0071(18) -0.0017(18)
C13 0.0329(14) 0.0215(13) 0.0311(14) 0.0068(11) 0.0016(11) 0.0032(11)
C14 0.0356(14) 0.0198(13) 0.0310(14) 0.0004(11) 0.0020(12) 0.0042(11)
C15 0.0203(12) 0.0252(13) 0.0189(11) 0.0048(10) -0.0026(10) 0.0020(10)
C16 0.0335(14) 0.0281(14) 0.0194(12) 0.0016(10) 0.0036(11) 0.0083(11)
C17 0.0336(14) 0.0304(15) 0.0269(13) 0.0039(11) 0.0083(11) 0.0064(12)
C18 0.0435(17) 0.0497(19) 0.0353(15) 0.0158(14) 0.0151(14) 0.0089(15)
C19 0.056(2) 0.069(2) 0.0212(14) 0.0125(15) 0.0083(14) 0.0190(17)
C20 0.0460(17) 0.0517(19) 0.0212(13) 0.0010(13) -0.0028(12) 0.0080(15)
C21 0.0361(15) 0.0346(16) 0.0239(13) 0.0004(11) 0.0006(11) 0.0058(12)
C22 0.0307(14) 0.0363(16) 0.0331(14) 0.0006(12) 0.0080(12) 0.0013(12)
C23 0.0366(16) 0.0456(19) 0.0478(18) 0.0085(15) -0.0060(14) -0.0014(14)
C24 0.0460(18) 0.0374(18) 0.066(2) 0.0082(16) 0.0100(16) 0.0000(15)
C25 0.0379(16) 0.0310(15) 0.0322(14) 0.0000(12) -0.0038(12) -0.0008(12)
C26 0.059(6) 0.033(5) 0.048(7) -0.011(4) -0.012(4) 0.001(4)
C27 0.029(3) 0.052(5) 0.045(4) 0.008(4) -0.003(3) 0.007(3)
C26A 0.095(10) 0.053(7) 0.211(16) 0.036(10) 0.092(11) 0.007(6)
C27A 0.15(2) 0.068(12) 0.076(12) -0.021(7) 0.010(11) -0.058(12)
C28 0.0271(13) 0.0254(14) 0.0230(12) 0.0040(11) -0.0031(11) 0.0053(11)
C29 0.0283(13) 0.0244(13) 0.0236(12) 0.0030(10) -0.0064(10) 0.0034(11)
C30 0.0299(15) 0.059(2) 0.0233(13) 0.0093(13) -0.0002(11) 0.0048(14)
C31 0.0248(14) 0.070(2) 0.0344(15) 0.0151(15) -0.0023(12) 0.0018(14)
C32 0.0283(14) 0.0452(17) 0.0253(13) 0.0107(12) -0.0085(11) 0.0025(12)
C33 0.0335(15) 0.0558(19) 0.0223(13) 0.0110(13) -0.0010(12) 0.0067(13)
C34 0.0236(13) 0.0465(18) 0.0296(14) 0.0088(13) -0.0018(11) 0.0035(12)
C35 0.0351(17) 0.065(2) 0.0346(16) 0.0154(16) -0.0077(13) -0.0061(16)
C36 0.0311(14) 0.0248(14) 0.0244(13) 0.0046(11) -0.0058(11) 0.0041(11)
C37 0.0322(14) 0.0221(13) 0.0242(13) 0.0015(10) -0.0082(11) 0.0085(11)
C38 0.0319(14) 0.0360(16) 0.0246(13) 0.0073(12) -0.0032(11) 0.0062(12)
C39 0.0293(14) 0.0436(17) 0.0337(15) 0.0108(13) -0.0054(12) 0.0013(12)
C40 0.0381(16) 0.0405(17) 0.0270(14) 0.0089(12) -0.0097(12) 0.0045(13)
C41 0.0416(16) 0.0420(17) 0.0294(14) 0.0149(13) -0.0074(13) -0.0005(13)
C42 0.0326(14) 0.0286(15) 0.0341(14) 0.0093(12) -0.0096(12) -0.0035(11)
C43 0.0435(19) 0.071(3) 0.0346(17) 0.0179(17) -0.0119(15) -0.0008(18)
C44 0.0263(13) 0.0191(13) 0.0319(13) 0.0077(11) -0.0025(11) 0.0002(10)
C45 0.0301(14) 0.0321(15) 0.0424(16) 0.0173(13) 0.0072(12) 0.0071(12)
C46 0.0298(16) 0.067(2) 0.091(3) 0.052(2) 0.0198(18) 0.0090(16)
C47 0.0257(17) 0.084(3) 0.123(4) 0.071(3) -0.014(2) -0.0124(18)
C48 0.050(2) 0.048(2) 0.079(3) 0.0336(19) -0.039(2) -0.0202(16)
C49 0.0509(18) 0.0208(14) 0.0414(16) 0.0097(12) -0.0138(14) -0.0031(12)
C50 0.0474(18) 0.0469(19) 0.0310(15) 0.0111(13) 0.0149(13) 0.0143(14)
C51 0.086(3) 0.055(2) 0.0411(18) 0.0210(16) 0.0168(18) 0.0189(19)
C52 0.094(3) 0.050(2) 0.058(2) 0.0116(18) 0.035(2) 0.014(2)
C53 0.087(3) 0.0380(18) 0.0274(15) -0.0024(13) -0.0151(16) 0.0164(17)
C54 0.104(6) 0.045(4) 0.054(4) 0.011(4) 0.011(4) 0.018(4)
C55 0.092(6) 0.059(5) 0.040(4) 0.021(4) 0.024(4) 0.027(4)
C54A 0.072(5) 0.045(4) 0.039(3) -0.004(3) -0.018(3) -0.003(3)
C55A 0.034(3) 0.054(4) 0.017(3) 0.001(3) 0.001(2) 0.005(3)
C56 0.0378(15) 0.0209(13) 0.0341(14) 0.0044(11) 0.0034(12) 0.0111(11)
C57 0.0362(15) 0.0328(16) 0.0379(15) 0.0068(12) 0.0059(12) 0.0172(12)
C58 0.0221(12) 0.0255(13) 0.0176(11) 0.0059(10) -0.0010(10) 0.0063(10)
C59 0.0199(12) 0.0345(15) 0.0283(13) 0.0080(11) 0.0034(10) 0.0084(11)
C60 0.0272(13) 0.0418(16) 0.0262(13) 0.0114(12) 0.0044(11) 0.0096(12)
C61 0.0311(15) 0.0477(18) 0.0347(15) 0.0189(13) 0.0077(12) 0.0049(13)
C62 0.0251(14) 0.0496(19) 0.0389(16) 0.0125(14) 0.0037(12) 0.0010(13)
C63 0.0275(14) 0.0526(19) 0.0289(14) 0.0133(13) -0.0001(11) 0.0085(13)
C64 0.0229(13) 0.0414(16) 0.0291(13) 0.0129(12) 0.0039(11) 0.0086(12)
C65 0.0341(15) 0.067(2) 0.0276(14) 0.0205(15) 0.0003(12) 0.0092(15)
C66 0.049(4) 0.054(4) 0.023(3) 0.005(3) -0.003(3) 0.008(3)
C67 0.036(4) 0.071(5) 0.029(4) 0.033(4) 0.017(3) 0.021(3)
C66A 0.061(5) 0.099(7) 0.039(4) 0.011(4) 0.001(4) 0.028(5)
C67A 0.090(8) 0.091(8) 0.058(6) 0.056(6) -0.023(5) -0.023(6)
C68 0.0292(14) 0.0455(17) 0.0351(15) 0.0205(13) 0.0029(12) 0.0081(12)
C69 0.0454(17) 0.0400(17) 0.0429(17) 0.0142(14) 0.0066(14) 0.0140(14)
C70 0.074(2) 0.071(2) 0.055(2) 0.0404(19) 0.0372(19) 0.040(2)

loop_
_atom_type_symbol
_atom_type_description
_atom_type_scat_dispersion_real
_atom_type_scat_dispersion_imag
_atom_type_scat_source
C C 0.0033 0.0016 'International Tables Vol C Tables 4.2.6.8 and 6.1.1.4'
H H 0.0000 0.0000 'International Tables Vol C Tables 4.2.6.8 and 6.1.1.4'
N N 0.0061 0.0033 'International Tables Vol C Tables 4.2.6.8 and 6.1.1.4'
F F 0.0171 0.0103 'International Tables Vol C Tables 4.2.6.8 and 6.1.1.4'
Ni Ni 0.3393 1.1124 'International Tables Vol C Tables 4.2.6.8 and 6.1.1.4'

loop_
_geom_angle_atom_site_label_1
_geom_angle_atom_site_label_2
_geom_angle_atom_site_label_3
_geom_angle
C28 Ni1 C15 119.48(10)
C28 Ni1 N3 37.08(9)
C15 Ni1 N3 156.56(9)
C28 Ni1 N4 131.01(10)
C15 Ni1 N4 109.50(9)
N3 Ni1 N4 93.93(9)
C28 Ni1 Ni2 84.05(8)
C15 Ni1 Ni2 156.40(7)
N3 Ni1 Ni2 46.99(6)
N4 Ni1 Ni2 46.97(6)
C36 Ni2 C58 118.58(10)
C36 Ni2 N4 37.27(10)
C58 Ni2 N4 155.60(9)
C36 Ni2 N3 131.13(10)
C58 Ni2 N3 110.22(9)
N4 Ni2 N3 93.87(9)
C36 Ni2 Ni1 84.33(8)
C58 Ni2 Ni1 156.54(7)
N4 Ni2 Ni1 47.07(6)
N3 Ni2 Ni1 46.83(6)
C15 N1 C13 112.53(19)
C15 N1 C6 125.1(2)
C13 N1 C6 122.20(19)
C15 N2 C14 112.5(2)
C15 N2 C16 126.4(2)
C14 N2 C16 121.1(2)
C28 N3 Ni1 66.29(15)
C28 N3 Ni2 152.37(19)
Ni1 N3 Ni2 86.17(8)
C36 N4 Ni2 65.60(14)
C36 N4 Ni1 151.54(19)
Ni2 N4 Ni1 85.96(8)
C58 N5 C56 112.2(2)
C58 N5 C44 125.00(19)
C56 N5 C44 122.7(2)
C58 N6 C57 112.2(2)
C58 N6 C59 124.5(2)
C57 N6 C59 123.3(2)
C2 C1 C6 116.2(2)
C2 C1 C7 120.8(2)
C6 C1 C7 123.0(2)
C3 C2 C1 121.3(2)
C3 C2 H2 119.4
C1 C2 H2 119.4
C2 C3 C4 121.0(2)
C2 C3 H3 119.5
C4 C3 H3 119.5
C3 C4 C5 120.7(3)
C3 C4 H4 119.7
C5 C4 H4 119.7
C4 C5 C6 116.8(2)
C4 C5 C10 121.0(2)
C6 C5 C10 122.2(2)
C5 C6 C1 124.0(2)
C5 C6 N1 118.4(2)
C1 C6 N1 117.5(2)
C1 C7 C9 112.8(2)
C1 C7 C8 111.3(2)
C9 C7 C8 109.2(2)
C1 C7 H7 107.8
C9 C7 H7 107.8
C8 C7 H7 107.8
C7 C8 H8A 109.5
C7 C8 H8B 109.5
H8A C8 H8B 109.5
C7 C8 H8C 109.5
H8A C8 H8C 109.5
H8B C8 H8C 109.5
C7 C9 H9A 109.5
C7 C9 H9B 109.5
H9A C9 H9B 109.5
C7 C9 H9C 109.5
H9A C9 H9C 109.5
H9B C9 H9C 109.5
C11 C10 C5 113.1(2)
C11 C10 C12 108.9(2)
C5 C10 C12 111.7(3)
C11 C10 H10 107.6
C5 C10 H10 107.6
C12 C10 H10 107.6
C10 C11 H11A 109.5
C10 C11 H11B 109.5
H11A C11 H11B 109.5
C10 C11 H11C 109.5
H11A C11 H11C 109.5
H11B C11 H11C 109.5
C10 C12 H12A 109.5
C10 C12 H12B 109.5
H12A C12 H12B 109.5
C10 C12 H12C 109.5
H12A C12 H12C 109.5
H12B C12 H12C 109.5
C14 C13 N1 106.8(2)
C14 C13 H13 126.6
N1 C13 H13 126.6
C13 C14 N2 106.5(2)
C13 C14 H14 126.7
N2 C14 H14 126.7
N2 C15 N1 101.64(19)
N2 C15 Ni1 130.76(17)
N1 C15 Ni1 127.54(17)
C17 C16 C21 123.4(2)
C17 C16 N2 119.0(2)
C21 C16 N2 117.5(2)
C18 C17 C16 117.0(2)
C18 C17 C22 121.7(2)
C16 C17 C22 121.3(2)
C19 C18 C17 120.9(3)
C19 C18 H18 119.5
C17 C18 H18 119.5
C20 C19 C18 120.9(3)
C20 C19 H19 119.6
C18 C19 H19 119.6
C19 C20 C21 121.3(3)
C19 C20 H20 119.3
C21 C20 H20 119.3
C20 C21 C16 116.5(2)
C20 C21 C25 120.2(2)
C16 C21 C25 123.3(2)
C24 C22 C17 113.4(2)
C24 C22 C23 110.6(2)
C17 C22 C23 110.8(2)
C24 C22 H22 107.2
C17 C22 H22 107.2
C23 C22 H22 107.2
C22 C23 H23A 109.5
C22 C23 H23B 109.5
H23A C23 H23B 109.5
C22 C23 H23C 109.5
H23A C23 H23C 109.5
H23B C23 H23C 109.5
C22 C24 H24A 109.5
C22 C24 H24B 109.5
H24A C24 H24B 109.5
C22 C24 H24C 109.5
H24A C24 H24C 109.5
H24B C24 H24C 109.5
C26A C25 C26 131.6(8)
C26A C25 C21 110.7(5)
C26 C25 C21 111.0(8)
C26A C25 C27A 115.1(9)
C26 C25 C27A 21.7(9)
C21 C25 C27A 113.9(9)
C26A C25 C27 31.2(6)
C26 C25 C27 108.9(6)
C21 C25 C27 111.2(4)
C27A C25 C27 88.5(8)
C26A C25 H25 79.9
C26 C25 H25 108.6
C21 C25 H25 108.6
C27A C25 H25 124.0
C27 C25 H25 108.6
C25 C26 H26A 109.5
C25 C26 H26B 109.5
H26A C26 H26B 109.5
C25 C26 H26C 109.5
H26A C26 H26C 109.5
H26B C26 H26C 109.5
C25 C27 H27A 109.5
C25 C27 H27B 109.5
H27A C27 H27B 109.5
C25 C27 H27C 109.5
H27A C27 H27C 109.5
H27B C27 H27C 109.5
C25 C26A H26D 109.5
C25 C26A H26E 109.5
H26D C26A H26E 109.5
C25 C26A H26F 109.5
H26D C26A H26F 109.5
H26E C26A H26F 109.5
C25 C27A H27D 109.5
C25 C27A H27E 109.5
H27D C27A H27E 109.5
C25 C27A H27F 109.5
H27D C27A H27F 109.5
H27E C27A H27F 109.5
N3 C28 C29 136.1(2)
N3 C28 Ni1 76.63(15)
C29 C28 Ni1 147.08(19)
C34 C29 C30 119.4(2)
C34 C29 C28 121.0(2)
C30 C29 C28 119.6(2)
C31 C30 C29 120.3(2)
C31 C30 H30 119.8
C29 C30 H30 119.8
C30 C31 C32 119.8(3)
C30 C31 H31 120.1
C32 C31 H31 120.1
C33 C32 C31 119.9(2)
C33 C32 C35 120.4(3)
C31 C32 C35 119.7(3)
C32 C33 C34 120.2(2)
C32 C33 H33 119.9
C34 C33 H33 119.9
C29 C34 C33 120.3(2)
C29 C34 H34 119.8
C33 C34 H34 119.8
F2A C35 F3A 109.9(8)
F2A C35 F1 127.0(5)
F3A C35 F1 44.4(5)
F2A C35 F2 45.2(5)
F3A C35 F2 129.5(6)
F1 C35 F2 108.6(3)
F2A C35 F3 58.6(5)
F3A C35 F3 60.9(6)
F1 C35 F3 102.3(3)
F2 C35 F3 101.8(4)
F2A C35 F1A 103.8(7)
F3A C35 F1A 102.5(7)
F1 C35 F1A 59.3(5)
F2 C35 F1A 60.7(5)
F3 C35 F1A 142.0(5)
F2A C35 C32 117.0(5)
F3A C35 C32 114.8(6)
F1 C35 C32 116.0(3)
F2 C35 C32 115.6(3)
F3 C35 C32 110.9(3)
F1A C35 C32 107.1(5)
N4 C36 C37 136.0(2)
N4 C36 Ni2 77.13(15)
C37 C36 Ni2 146.9(2)
C38 C37 C42 119.7(2)
C38 C37 C36 119.5(2)
C42 C37 C36 120.8(2)
C39 C38 C37 120.0(2)
C39 C38 H38 120.0
C37 C38 H38 120.0
C38 C39 C40 120.1(3)
C38 C39 H39 120.0
C40 C39 H39 120.0
C41 C40 C39 120.3(2)
C41 C40 C43 120.5(3)
C39 C40 C43 119.2(3)
C40 C41 C42 119.7(2)
C40 C41 H41 120.2
C42 C41 H41 120.2
C41 C42 C37 120.3(2)
C41 C42 H42 119.9
C37 C42 H42 119.9
F5A C43 F6A 102.6(8)
F5A C43 F4 122.6(6)
F6A C43 F4 70.4(6)
F5A C43 F5 31.9(5)
F6A C43 F5 128.0(7)
F4 C43 F5 108.8(3)
F5A C43 F6 73.7(5)
F6A C43 F6 35.9(6)
F4 C43 F6 103.8(4)
F5 C43 F6 105.0(4)
F5A C43 F4A 99.5(7)
F6A C43 F4A 109.5(8)
F4 C43 F4A 42.0(4)
F5 C43 F4A 73.1(5)
F6 C43 F4A 134.9(6)
F5A C43 C40 119.3(6)
F6A C43 C40 114.3(7)
F4 C43 C40 114.7(3)
F5 C43 C40 112.4(3)
F6 C43 C40 111.4(3)
F4A C43 C40 110.6(5)
C45 C44 C49 122.7(2)
C45 C44 N5 118.8(2)
C49 C44 N5 118.4(2)
C46 C45 C44 117.0(3)
C46 C45 C50 119.8(3)
C44 C45 C50 123.1(2)
C47 C46 C45 121.4(3)
C47 C46 H46 119.3
C45 C46 H46 119.3
C48 C47 C46 120.5(3)
C48 C47 H47 119.8
C46 C47 H47 119.8
C47 C48 C49 121.6(3)
C47 C48 H48 119.2
C49 C48 H48 119.2
C48 C49 C44 116.7(3)
C48 C49 C53 120.0(3)
C44 C49 C53 123.3(3)
C52 C50 C45 111.5(3)
C52 C50 C51 110.3(2)
C45 C50 C51 111.2(3)
C52 C50 H50 107.9
C45 C50 H50 107.9
C51 C50 H50 107.9
C50 C51 H51A 109.5
C50 C51 H51B 109.5
H51A C51 H51B 109.5
C50 C51 H51C 109.5
H51A C51 H51C 109.5
H51B C51 H51C 109.5
C50 C52 H52A 109.5
C50 C52 H52B 109.5
H52A C52 H52B 109.5
C50 C52 H52C 109.5
H52A C52 H52C 109.5
H52B C52 H52C 109.5
C55A C53 C54 126.9(4)
C55A C53 C49 111.8(3)
C54 C53 C49 120.8(4)
C55A C53 C55 41.5(4)
C54 C53 C55 110.0(4)
C49 C53 C55 119.1(4)
C55A C53 C54A 110.9(4)
C54 C53 C54A 63.0(4)
C49 C53 C54A 104.9(4)
C55 C53 C54A 69.7(4)
C55A C53 H53 61.3
C54 C53 H53 100.7
C49 C53 H53 100.7
C55 C53 H53 100.7
C54A C53 H53 154.2
C53 C54 H54A 109.5
C53 C54 H54B 109.5
H54A C54 H54B 109.5
C53 C54 H54C 109.5
H54A C54 H54C 109.5
H54B C54 H54C 109.5
C53 C55 H55A 109.5
C53 C55 H55B 109.5
H55A C55 H55B 109.5
C53 C55 H55C 109.5
H55A C55 H55C 109.5
H55B C55 H55C 109.5
C53 C54A H54D 109.5
C53 C54A H54E 109.5
H54D C54A H54E 109.5
C53 C54A H54F 109.5
H54D C54A H54F 109.5
H54E C54A H54F 109.5
C53 C55A H55D 109.5
C53 C55A H55E 109.5
H55D C55A H55E 109.5
C53 C55A H55F 109.5
H55D C55A H55F 109.5
H55E C55A H55F 109.5
C57 C56 N5 106.4(2)
C57 C56 H56 126.8
N5 C56 H56 126.8
C56 C57 N6 107.1(2)
C56 C57 H57 126.5
N6 C57 H57 126.5
N5 C58 N6 102.1(2)
N5 C58 Ni2 132.95(17)
N6 C58 Ni2 124.91(18)
C64 C59 C60 122.9(2)
C64 C59 N6 118.5(2)
C60 C59 N6 118.5(2)
C61 C60 C59 117.2(2)
C61 C60 C65 121.4(2)
C59 C60 C65 121.3(2)
C62 C61 C60 121.1(2)
C62 C61 H61 119.5
C60 C61 H61 119.5
C63 C62 C61 120.3(3)
C63 C62 H62 119.8
C61 C62 H62 119.8
C62 C63 C64 121.1(2)
C62 C63 H63 119.4
C64 C63 H63 119.4
C63 C64 C59 117.3(2)
C63 C64 C68 120.4(2)
C59 C64 C68 122.2(2)
C67A C65 C60 119.1(5)
C67A C65 C66 77.1(5)
C60 C65 C66 109.7(3)
C67A C65 C67 28.4(4)
C60 C65 C67 108.3(4)
C66 C65 C67 105.5(4)
C67A C65 C66A 111.9(5)
C60 C65 C66A 108.6(3)
C66 C65 C66A 41.1(3)
C67 C65 C66A 137.4(4)
C67A C65 H65 122.6
C60 C65 H65 111.1
C66 C65 H65 111.1
C67 C65 H65 111.1
C66A C65 H65 74.1
C65 C66 H66A 109.5
C65 C66 H66B 109.5
H66A C66 H66B 109.5
C65 C66 H66C 109.5
H66A C66 H66C 109.5
H66B C66 H66C 109.5
C65 C67 H67A 109.5
C65 C67 H67B 109.5
H67A C67 H67B 109.5
C65 C67 H67C 109.5
H67A C67 H67C 109.5
H67B C67 H67C 109.5
C65 C66A H66D 109.5
C65 C66A H66E 109.5
H66D C66A H66E 109.5
C65 C66A H66F 109.5
H66D C66A H66F 109.5
H66E C66A H66F 109.5
C65 C67A H67D 109.5
C65 C67A H67E 109.5
H67D C67A H67E 109.5
C65 C67A H67F 109.5
H67D C67A H67F 109.5
H67E C67A H67F 109.5
C69 C68 C64 111.8(2)
C69 C68 C70 109.9(2)
C64 C68 C70 110.6(2)
C69 C68 H68 108.1
C64 C68 H68 108.1
C70 C68 H68 108.1
C68 C69 H69A 109.5
C68 C69 H69B 109.5
H69A C69 H69B 109.5
C68 C69 H69C 109.5
H69A C69 H69C 109.5
H69B C69 H69C 109.5
C68 C70 H70A 109.5
C68 C70 H70B 109.5
H70A C70 H70B 109.5
C68 C70 H70C 109.5
H70A C70 H70C 109.5
H70B C70 H70C 109.5

loop_
_geom_bond_atom_site_label_1
_geom_bond_atom_site_label_2
_geom_bond_distance
Ni1 C28 1.857(2)
Ni1 C15 1.895(2)
Ni1 N3 1.974(2)
Ni1 N4 1.982(2)
Ni1 Ni2 2.6999(4)
Ni2 C36 1.848(2)
Ni2 C58 1.883(2)
Ni2 N4 1.979(2)
Ni2 N3 1.979(2)
F1 C35 1.288(4)
F2 C35 1.310(4)
F3 C35 1.385(5)
F4 C43 1.310(4)
F5 C43 1.340(5)
F6 C43 1.352(5)
F1A C35 1.430(11)
F2A C35 1.116(9)
F3A C35 1.241(12)
F4A C43 1.371(11)
F5A C43 1.181(11)
F6A C43 1.221(14)
N1 C15 1.376(3)
N1 C13 1.384(3)
N1 C6 1.445(3)
N2 C15 1.376(3)
N2 C14 1.388(3)
N2 C16 1.447(3)
N3 C28 1.223(3)
N4 C36 1.229(3)
N5 C58 1.373(3)
N5 C56 1.392(3)
N5 C44 1.444(3)
N6 C58 1.376(3)
N6 C57 1.384(3)
N6 C59 1.442(3)
C1 C2 1.398(4)
C1 C6 1.404(3)
C1 C7 1.519(4)
C2 C3 1.373(4)
C2 H2 0.9500
C3 C4 1.384(4)
C3 H3 0.9500
C4 C5 1.395(4)
C4 H4 0.9500
C5 C6 1.397(4)
C5 C10 1.528(4)
C7 C9 1.527(4)
C7 C8 1.531(4)
C7 H7 1.0000
C8 H8A 0.9800
C8 H8B 0.9800
C8 H8C 0.9800
C9 H9A 0.9800
C9 H9B 0.9800
C9 H9C 0.9800
C10 C11 1.520(4)
C10 C12 1.529(5)
C10 H10 1.0000
C11 H11A 0.9800
C11 H11B 0.9800
C11 H11C 0.9800
C12 H12A 0.9800
C12 H12B 0.9800
C12 H12C 0.9800
C13 C14 1.339(3)
C13 H13 0.9500
C14 H14 0.9500
C16 C17 1.399(4)
C16 C21 1.406(4)
C17 C18 1.398(4)
C17 C22 1.521(4)
C18 C19 1.381(4)
C18 H18 0.9500
C19 C20 1.373(4)
C19 H19 0.9500
C20 C21 1.403(4)
C20 H20 0.9500
C21 C25 1.516(4)
C22 C24 1.517(4)
C22 C23 1.534(4)
C22 H22 1.0000
C23 H23A 0.9800
C23 H23B 0.9800
C23 H23C 0.9800
C24 H24A 0.9800
C24 H24B 0.9800
C24 H24C 0.9800
C25 C26A 1.472(12)
C25 C26 1.482(17)
C25 C27A 1.52(2)
C25 C27 1.573(9)
C25 H25 1.0000
C26 H26A 0.9800
C26 H26B 0.9800
C26 H26C 0.9800
C27 H27A 0.9800
C27 H27B 0.9800
C27 H27C 0.9800
C26A H26D 0.9800
C26A H26E 0.9800
C26A H26F 0.9800
C27A H27D 0.9800
C27A H27E 0.9800
C27A H27F 0.9800
C28 C29 1.472(3)
C29 C34 1.380(4)
C29 C30 1.387(4)
C30 C31 1.384(4)
C30 H30 0.9500
C31 C32 1.387(4)
C31 H31 0.9500
C32 C33 1.375(4)
C32 C35 1.480(4)
C33 C34 1.386(4)
C33 H33 0.9500
C34 H34 0.9500
C36 C37 1.473(3)
C37 C38 1.388(4)
C37 C42 1.392(4)
C38 C39 1.383(4)
C38 H38 0.9500
C39 C40 1.387(4)
C39 H39 0.9500
C40 C41 1.381(4)
C40 C43 1.495(4)
C41 C42 1.386(4)
C41 H41 0.9500
C42 H42 0.9500
C44 C45 1.396(4)
C44 C49 1.407(4)
C45 C46 1.391(4)
C45 C50 1.520(4)
C46 C47 1.373(5)
C46 H46 0.9500
C47 C48 1.364(6)
C47 H47 0.9500
C48 C49 1.390(4)
C48 H48 0.9500
C49 C53 1.520(5)
C50 C52 1.519(4)
C50 C51 1.535(4)
C50 H50 1.0000
C51 H51A 0.9800
C51 H51B 0.9800
C51 H51C 0.9800
C52 H52A 0.9800
C52 H52B 0.9800
C52 H52C 0.9800
C53 C55A 1.420(6)
C53 C54 1.514(7)
C53 C55 1.540(6)
C53 C54A 1.628(6)
C53 H53 1.0000
C54 H54A 0.9800
C54 H54B 0.9800
C54 H54C 0.9800
C55 H55A 0.9800
C55 H55B 0.9800
C55 H55C 0.9800
C54A H54D 0.9800
C54A H54E 0.9800
C54A H54F 0.9800
C55A H55D 0.9800
C55A H55E 0.9800
C55A H55F 0.9800
C56 C57 1.337(4)
C56 H56 0.9500
C57 H57 0.9500
C59 C64 1.398(3)
C59 C60 1.402(3)
C60 C61 1.391(4)
C60 C65 1.522(4)
C61 C62 1.386(4)
C61 H61 0.9500
C62 C63 1.380(4)
C62 H62 0.9500
C63 C64 1.391(4)
C63 H63 0.9500
C64 C68 1.530(3)
C65 C67A 1.420(8)
C65 C66 1.538(6)
C65 C67 1.596(8)
C65 C66A 1.623(8)
C65 H65 1.0000
C66 H66A 0.9800
C66 H66B 0.9800
C66 H66C 0.9800
C67 H67A 0.9800
C67 H67B 0.9800
C67 H67C 0.9800
C66A H66D 0.9800
C66A H66E 0.9800
C66A H66F 0.9800
C67A H67D 0.9800
C67A H67E 0.9800
C67A H67F 0.9800
C68 C69 1.524(4)
C68 C70 1.536(4)
C68 H68 1.0000
C69 H69A 0.9800
C69 H69B 0.9800
C69 H69C 0.9800
C70 H70A 0.9800
C70 H70B 0.9800
C70 H70C 0.9800

loop_
_geom_torsion_atom_site_label_1
_geom_torsion_atom_site_label_2
_geom_torsion_atom_site_label_3
_geom_torsion_atom_site_label_4
_geom_torsion
C28 Ni1 Ni2 C36 -179.38(11)
C15 Ni1 Ni2 C36 4.7(2)
N3 Ni1 Ni2 C36 -177.98(12)
N4 Ni1 Ni2 C36 -0.54(12)
C28 Ni1 Ni2 C58 12.42(19)
C15 Ni1 Ni2 C58 -163.5(2)
N3 Ni1 Ni2 C58 13.8(2)
N4 Ni1 Ni2 C58 -168.7(2)
C28 Ni1 Ni2 N4 -178.84(12)
C15 Ni1 Ni2 N4 5.3(2)
N3 Ni1 Ni2 N4 -177.44(13)
C28 Ni1 Ni2 N3 -1.39(12)
C15 Ni1 Ni2 N3 -177.3(2)
N4 Ni1 Ni2 N3 177.44(13)
C15 Ni1 N3 C28 -0.4(3)
N4 Ni1 N3 C28 -179.57(17)
Ni2 Ni1 N3 C28 -177.70(19)
C28 Ni1 N3 Ni2 177.70(19)
C15 Ni1 N3 Ni2 177.3(2)
N4 Ni1 N3 Ni2 -1.87(9)
C36 Ni2 N3 C28 7.2(5)
C58 Ni2 N3 C28 -169.6(4)
N4 Ni2 N3 C28 6.4(4)
Ni1 Ni2 N3 C28 4.5(4)
C36 Ni2 N3 Ni1 2.66(16)
C58 Ni2 N3 Ni1 -174.18(8)
N4 Ni2 N3 Ni1 1.88(9)
C58 Ni2 N4 C36 -10.0(3)
N3 Ni2 N4 C36 179.02(17)
Ni1 Ni2 N4 C36 -179.1(2)
C36 Ni2 N4 Ni1 179.1(2)
C58 Ni2 N4 Ni1 169.15(19)
N3 Ni2 N4 Ni1 -1.87(9)
C28 Ni1 N4 C36 3.2(5)
C15 Ni1 N4 C36 -176.1(4)
N3 Ni1 N4 C36 3.6(4)
Ni2 Ni1 N4 C36 1.7(4)
C28 Ni1 N4 Ni2 1.53(16)
C15 Ni1 N4 Ni2 -177.76(8)
N3 Ni1 N4 Ni2 1.87(9)
C6 C1 C2 C3 0.1(4)
C7 C1 C2 C3 -178.3(2)
C1 C2 C3 C4 0.3(4)
C2 C3 C4 C5 0.4(4)
C3 C4 C5 C6 -1.3(4)
C3 C4 C5 C10 177.5(3)
C4 C5 C6 C1 1.8(4)
C10 C5 C6 C1 -177.1(2)
C4 C5 C6 N1 177.9(2)
C10 C5 C6 N1 -1.0(4)
C2 C1 C6 C5 -1.2(4)
C7 C1 C6 C5 177.2(2)
C2 C1 C6 N1 -177.3(2)
C7 C1 C6 N1 1.1(3)
C15 N1 C6 C5 86.4(3)
C13 N1 C6 C5 -98.6(3)
C15 N1 C6 C1 -97.3(3)
C13 N1 C6 C1 77.8(3)
C2 C1 C7 C9 -61.9(3)
C6 C1 C7 C9 119.7(3)
C2 C1 C7 C8 61.2(3)
C6 C1 C7 C8 -117.2(3)
C4 C5 C10 C11 -39.6(4)
C6 C5 C10 C11 139.2(3)
C4 C5 C10 C12 83.8(3)
C6 C5 C10 C12 -97.4(3)
C15 N1 C13 C14 -0.5(3)
C6 N1 C13 C14 -176.1(2)
N1 C13 C14 N2 -0.3(3)
C15 N2 C14 C13 1.0(3)
C16 N2 C14 C13 -179.1(2)
C14 N2 C15 N1 -1.2(3)
C16 N2 C15 N1 178.9(2)
C14 N2 C15 Ni1 176.13(18)
C16 N2 C15 Ni1 -3.8(4)
C13 N1 C15 N2 1.0(3)
C6 N1 C15 N2 176.5(2)
C13 N1 C15 Ni1 -176.44(17)
C6 N1 C15 Ni1 -1.0(3)
C28 Ni1 C15 N2 42.1(3)
N3 Ni1 C15 N2 42.4(4)
N4 Ni1 C15 N2 -138.5(2)
Ni2 Ni1 C15 N2 -142.56(16)
C28 Ni1 C15 N1 -141.19(19)
N3 Ni1 C15 N1 -140.9(2)
N4 Ni1 C15 N1 38.2(2)
Ni2 Ni1 C15 N1 34.1(3)
C15 N2 C16 C17 68.8(3)
C14 N2 C16 C17 -111.1(3)
C15 N2 C16 C21 -115.0(3)
C14 N2 C16 C21 65.1(3)
C21 C16 C17 C18 0.5(4)
N2 C16 C17 C18 176.4(2)
C21 C16 C17 C22 -178.6(2)
N2 C16 C17 C22 -2.7(4)
C16 C17 C18 C19 -0.8(4)
C22 C17 C18 C19 178.2(3)
C17 C18 C19 C20 0.7(5)
C18 C19 C20 C21 -0.1(5)
C19 C20 C21 C16 -0.2(4)
C19 C20 C21 C25 -179.8(3)
C17 C16 C21 C20 0.1(4)
N2 C16 C21 C20 -175.9(2)
C17 C16 C21 C25 179.6(3)
N2 C16 C21 C25 3.6(4)
C18 C17 C22 C24 25.1(4)
C16 C17 C22 C24 -155.9(3)
C18 C17 C22 C23 -100.1(3)
C16 C17 C22 C23 79.0(3)
C20 C21 C25 C26A -90.4(7)
C16 C21 C25 C26A 90.0(7)
C20 C21 C25 C26 64.4(6)
C16 C21 C25 C26 -115.1(6)
C20 C21 C25 C27A 41.1(8)
C16 C21 C25 C27A -138.4(8)
C20 C21 C25 C27 -56.9(4)
C16 C21 C25 C27 123.5(4)
Ni1 N3 C28 C29 175.7(4)
Ni2 N3 C28 C29 170.7(3)
Ni2 N3 C28 Ni1 -5.0(4)
C15 Ni1 C28 N3 179.80(15)
N4 Ni1 C28 N3 0.6(2)
Ni2 Ni1 C28 N3 1.69(14)
C15 Ni1 C28 C29 5.3(4)
N3 Ni1 C28 C29 -174.5(5)
N4 Ni1 C28 C29 -173.9(3)
Ni2 Ni1 C28 C29 -172.8(4)
N3 C28 C29 C34 102.0(4)
Ni1 C28 C29 C34 -85.8(4)
N3 C28 C29 C30 -80.5(4)
Ni1 C28 C29 C30 91.8(4)
C34 C29 C30 C31 0.7(4)
C28 C29 C30 C31 -176.9(3)
C29 C30 C31 C32 0.4(5)
C30 C31 C32 C33 -1.5(5)
C30 C31 C32 C35 175.4(3)
C31 C32 C33 C34 1.4(5)
C35 C32 C33 C34 -175.5(3)
C30 C29 C34 C33 -0.8(4)
C28 C29 C34 C33 176.8(3)
C32 C33 C34 C29 -0.2(4)
C33 C32 C35 F2A 138.2(7)
C31 C32 C35 F2A -38.7(8)
C33 C32 C35 F3A 7.1(8)
C31 C32 C35 F3A -169.8(8)
C33 C32 C35 F1 -42.3(5)
C31 C32 C35 F1 140.8(4)
C33 C32 C35 F2 -171.1(4)
C31 C32 C35 F2 12.0(6)
C33 C32 C35 F3 73.7(4)
C31 C32 C35 F3 -103.1(4)
C33 C32 C35 F1A -105.9(6)
C31 C32 C35 F1A 77.2(6)
Ni2 N4 C36 C37 -179.7(4)
Ni1 N4 C36 C37 178.4(3)
Ni1 N4 C36 Ni2 -1.9(4)
C58 Ni2 C36 N4 175.33(15)
N3 Ni2 C36 N4 -1.3(2)
Ni1 Ni2 C36 N4 0.65(15)
C58 Ni2 C36 C37 -5.1(4)
N4 Ni2 C36 C37 179.6(5)
N3 Ni2 C36 C37 178.3(3)
Ni1 Ni2 C36 C37 -179.7(4)
N4 C36 C37 C38 105.9(4)
Ni2 C36 C37 C38 -73.5(4)
N4 C36 C37 C42 -75.4(4)
Ni2 C36 C37 C42 105.1(4)
C42 C37 C38 C39 0.8(4)
C36 C37 C38 C39 179.5(2)
C37 C38 C39 C40 -0.8(4)
C38 C39 C40 C41 0.3(5)
C38 C39 C40 C43 -178.0(3)
C39 C40 C41 C42 0.2(5)
C43 C40 C41 C42 178.5(3)
C40 C41 C42 C37 -0.2(4)
C38 C37 C42 C41 -0.3(4)
C36 C37 C42 C41 -179.0(3)
C41 C40 C43 F5A 153.6(6)
C39 C40 C43 F5A -28.1(7)
C41 C40 C43 F6A -84.7(8)
C39 C40 C43 F6A 93.6(8)
C41 C40 C43 F4 -6.1(5)
C39 C40 C43 F4 172.2(4)
C41 C40 C43 F5 118.9(4)
C39 C40 C43 F5 -62.8(5)
C41 C40 C43 F6 -123.6(4)
C39 C40 C43 F6 54.7(5)
C41 C40 C43 F4A 39.3(7)
C39 C40 C43 F4A -142.4(6)
C58 N5 C44 C45 69.1(3)
C56 N5 C44 C45 -113.2(3)
C58 N5 C44 C49 -113.5(3)
C56 N5 C44 C49 64.2(3)
C49 C44 C45 C46 3.0(4)
N5 C44 C45 C46 -179.7(2)
C49 C44 C45 C50 -174.1(2)
N5 C44 C45 C50 3.1(4)
C44 C45 C46 C47 -2.5(4)
C50 C45 C46 C47 174.8(3)
C45 C46 C47 C48 0.5(5)
C46 C47 C48 C49 1.1(5)
C47 C48 C49 C44 -0.6(4)
C47 C48 C49 C53 179.6(3)
C45 C44 C49 C48 -1.5(4)
N5 C44 C49 C48 -178.8(2)
C45 C44 C49 C53 178.2(3)
N5 C44 C49 C53 0.9(4)
C46 C45 C50 C52 66.0(4)
C44 C45 C50 C52 -116.9(3)
C46 C45 C50 C51 -57.6(4)
C44 C45 C50 C51 119.6(3)
C48 C49 C53 C55A -108.7(4)
C44 C49 C53 C55A 71.6(4)
C48 C49 C53 C54 78.8(5)
C44 C49 C53 C54 -101.0(5)
C48 C49 C53 C55 -63.2(5)
C44 C49 C53 C55 117.1(5)
C48 C49 C53 C54A 11.6(4)
C44 C49 C53 C54A -168.1(3)
C58 N5 C56 C57 0.5(3)
C44 N5 C56 C57 -177.5(2)
N5 C56 C57 N6 -0.3(3)
C58 N6 C57 C56 0.1(3)
C59 N6 C57 C56 -179.6(2)
C56 N5 C58 N6 -0.4(2)
C44 N5 C58 N6 177.6(2)
C56 N5 C58 Ni2 -177.82(18)
C44 N5 C58 Ni2 0.1(3)
C57 N6 C58 N5 0.2(3)
C59 N6 C58 N5 179.9(2)
C57 N6 C58 Ni2 177.88(17)
C59 N6 C58 Ni2 -2.4(3)
C36 Ni2 C58 N5 48.9(3)
N4 Ni2 C58 N5 55.7(4)
N3 Ni2 C58 N5 -133.8(2)
Ni1 Ni2 C58 N5 -144.52(16)
C36 Ni2 C58 N6 -128.07(19)
N4 Ni2 C58 N6 -121.2(2)
N3 Ni2 C58 N6 49.2(2)
Ni1 Ni2 C58 N6 38.5(3)
C58 N6 C59 C64 -107.3(3)
C57 N6 C59 C64 72.4(3)
C58 N6 C59 C60 74.6(3)
C57 N6 C59 C60 -105.7(3)
C64 C59 C60 C61 0.1(4)
N6 C59 C60 C61 178.1(2)
C64 C59 C60 C65 -177.3(3)
N6 C59 C60 C65 0.7(4)
C59 C60 C61 C62 -0.3(4)
C65 C60 C61 C62 177.0(3)
C60 C61 C62 C63 0.7(5)
C61 C62 C63 C64 -0.9(5)
C62 C63 C64 C59 0.7(4)
C62 C63 C64 C68 178.9(3)
C60 C59 C64 C63 -0.3(4)
N6 C59 C64 C63 -178.3(2)
C60 C59 C64 C68 -178.4(3)
N6 C59 C64 C68 3.6(4)
C61 C60 C65 C67A 30.9(7)
C59 C60 C65 C67A -151.9(6)
C61 C60 C65 C66 -55.0(5)
C59 C60 C65 C66 122.2(4)
C61 C60 C65 C67 59.6(4)
C59 C60 C65 C67 -123.2(4)
C61 C60 C65 C66A -98.6(5)
C59 C60 C65 C66A 78.6(4)
C63 C64 C68 C69 55.5(4)
C59 C64 C68 C69 -126.4(3)
C63 C64 C68 C70 -67.3(3)
C59 C64 C68 C70 110.7(3)
